data_1007193
loop_
_publ_author_name
'Averbuch-Pouchot, M T'
'Durif, A'

_publ_section_title
;
Crystal chemistry of cyclo-hexaphosphates. XV.Structures of sodium
ammonium cyclo-hexaphosphate dihydrate and sodium rubidium cyclo-
hexaphosphate hexahydrate
;
_journal_coden_ASTM ACSCEE
_journal_name_full 'Acta Crystallographica C (39,1983-)'
_journal_page_first 932
_journal_page_last 936
_journal_volume 47
_journal_year 1991
_chemical_formula_structural 'Na2 (N H4)4 (P6 O18) (H2 O)2'
_chemical_formula_sum 'H20 N4 Na2 O20 P6'
_chemical_name_systematic
;
Disodium tetraammonium cyclo-hexaphosphate dihydrate
;
_space_group_IT_number 14
_symmetry_cell_setting monoclinic
_symmetry_Int_Tables_number 14
_symmetry_space_group_name_Hall '-P 2yn'
_symmetry_space_group_name_H-M 'P 1 21/n 1'
_cell_angle_alpha 90
_cell_angle_beta 101.87(5)
_cell_angle_gamma 90
_cell_formula_units_Z 2
_cell_length_a 13.363(7)
_cell_length_b 11.580(12)
_cell_length_c 6.809(5)
_cell_volume 1031.1
_refine_ls_R_factor_all 0.023
_cod_database_code 1007193

loop_
_symmetry_equiv_pos_as_xyz
x,y,z
1/2+x,1/2-y,1/2+z
-x,-y,-z
1/2-x,1/2+y,1/2-z

loop_
_atom_site_label
_atom_site_type_symbol
_atom_site_symmetry_multiplicity
_atom_site_Wyckoff_symbol
_atom_site_fract_x
_atom_site_fract_y
_atom_site_fract_z
_atom_site_occupancy
_atom_site_attached_hydrogens
_atom_site_calc_flag
P1 P5+ 4 e 0.34893(2) 0.46059(3) 0.17916(5) 1. 0 d
P2 P5+ 4 e 0.64252(2) 0.33170(3) 0.04981(5) 1. 0 d
P3 P5+ 4 e 0.48112(2) 0.25573(3) 0.25302(5) 1. 0 d
Na1 Na1+ 4 e 0.21742(4) 0.20204(5) 0.07810(8) 1. 0 d
N1 N3- 4 e 0.3615(1) 0.3627(1) 0.6722(2) 1. 0 d
N2 N3- 4 e 0.4228(1) 0.9419(1) 0.2449(2) 1. 0 d
O1 O2- 4 e 0.19563(8) 0.01024(9) 0.1591(2) 1. 0 d
O2 O2- 4 e 0.21796(8) 0.89388(9) 0.4819(2) 1. 0 d
O3 O2- 4 e 0.40730(7) 0.55918(8) 0.0805(2) 1. 0 d
O4 O2- 4 e 0.05342(7) 0.88645(8) 0.2186(2) 1. 0 d
O5 O2- 4 e 0.30563(8) 0.74226(9) 0.0757(2) 1. 0 d
O6 O2- 4 e 0.30041(8) 0.6299(1) 0.7528(2) 1. 0 d
O7 O2- 4 e 0.03826(7) 0.23126(9) 0.5683(2) 1. 0 d
O8 O2- 4 e 0.44628(8) 0.7746(1) 0.5604(2) 1. 0 d
O9 O2- 4 e 0.39182(7) 0.18145(8) 0.1808(2) 1. 0 d
O10 O2- 4 e 0.3760(1) -0.0035(1) 0.7902(2) 1. 0 d
H1 H1+ 4 e 0.338(2) 0.365(3) 0.807(5) 1. 0 d
H2 H1+ 4 e 0.428(2) 0.343(3) 0.685(5) 1. 0 d
H3 H1+ 4 e 0.319(2) 0.313(3) 0.593(5) 1. 0 d
H4 H1+ 4 e 0.154(3) 0.924(3) 0.898(5) 1. 0 d
H5 H1+ 4 e 0.069(2) 0.399(3) 0.139(5) 1. 0 d
H6 H1+ 4 e 0.479(2) 0.953(3) 0.225(5) 1. 0 d
H7 H1+ 4 e 0.113(2) 0.501(3) 0.237(5) 1. 0 d
H8 H1+ 4 e 0.384(2) 0.897(3) 0.175(5) 1. 0 d
H9 H1+ 4 e 0.178(3) 0.553(3) 0.718(5) 1. 0 d
H10 H1+ 4 e 0.157(3) 0.452(3) 0.812(5) 1. 0 d

loop_
_atom_type_symbol
_atom_type_oxidation_number
P5+ 5.000
Na1+ 1.000
N3- -3.000
O2- -2.000
H1+ 1.000
